data_4518054
loop_
_publ_author_name
'Wollenburg, Marco'
'Heusler, Arne'
'Bergander, Klaus'
'Glorius, Frank'

_publ_section_title
;
 trans-Selective and Switchable Arene Hydrogenation of Phenol Derivatives
;
_journal_issue 19
_journal_name_full 'ACS Catalysis'
_journal_page_first 11365
_journal_page_last 11370
_journal_paper_doi 10.1021/acscatal.0c03423
_journal_volume 10
_journal_year 2020
_chemical_formula_sum 'C15 H28 O2'
_chemical_formula_weight 240.37
_space_group_crystal_system monoclinic
_space_group_IT_number 14
_space_group_name_Hall '-P 2ybc'
_space_group_name_H-M_alt 'P 1 21/c 1'
_atom_sites_solution_hydrogens mixed
_audit_creation_method 'APEX3 v2016.1-0'
_cell_angle_alpha 90
_cell_angle_beta 92.1100(10)
_cell_angle_gamma 90
_cell_formula_units_Z 4
_cell_length_a 9.1475(2)
_cell_length_b 19.6782(5)
_cell_length_c 7.9541(2)
_cell_measurement_reflns_used 8274
_cell_measurement_temperature 100.(2)
_cell_measurement_theta_max 66.8256
_cell_measurement_theta_min 4.4939
_cell_volume 1430.82(6)
_computing_cell_refinement 'SAINT V8.37A (Bruker AXS Inc., 2015)'
_computing_data_collection
;

APEX3 v2016.1-0 (Bruker AXS Inc., 2016)
;
_computing_data_reduction 'SAINT V8.37A (Bruker AXS Inc., 2015)'
_computing_molecular_graphics 'XP (Sheldrick, 2014)'
_computing_publication_material 'SHELXL-2014/7 (Sheldrick, 2014)'
_computing_structure_refinement 'SHELXL-2014/7 (Sheldrick, 2014)'
_computing_structure_solution 'SHELXL-2014/7 (Sheldrick, 2014)'
_diffrn_ambient_temperature 100.(2)
_diffrn_detector_area_resol_mean 7.3910
_diffrn_measured_fraction_theta_full 0.991
_diffrn_measured_fraction_theta_max 0.991
_diffrn_measurement_device_type 'Bruker D8 Venture PHOTON 100 CMOS'
_diffrn_measurement_method 'omega and phi scans'
_diffrn_radiation_monochromator 'MX mirror'
_diffrn_radiation_type 'Cu K\a'
_diffrn_radiation_wavelength 1.54178
_diffrn_reflns_av_R_equivalents 0.0624
_diffrn_reflns_av_unetI/netI 0.0468
_diffrn_reflns_limit_h_max 10
_diffrn_reflns_limit_h_min -10
_diffrn_reflns_limit_k_max 23
_diffrn_reflns_limit_k_min -23
_diffrn_reflns_limit_l_max 9
_diffrn_reflns_limit_l_min -9
_diffrn_reflns_number 15292
_diffrn_reflns_theta_full 66.87
_diffrn_reflns_theta_max 66.87
_diffrn_reflns_theta_min 4.49
_diffrn_source 'Cu ImS'
_diffrn_source_type 'micro focus tube'
_exptl_absorpt_coefficient_mu 0.552
_exptl_absorpt_correction_T_max 0.97
_exptl_absorpt_correction_T_min 0.75
_exptl_absorpt_correction_type multi-scan
_exptl_absorpt_process_details
;
Bruker AXS (2014). SADABS, Version 2014/5, Bruker AXS Inc., Madison, Wisconsin,
USA.
;
_exptl_crystal_colour colourless
_exptl_crystal_density_diffrn 1.116
_exptl_crystal_density_method 'not measured'
_exptl_crystal_description plate
_exptl_crystal_F_000 536
_exptl_crystal_size_max 0.152
_exptl_crystal_size_mid 0.148
_exptl_crystal_size_min 0.056
_refine_diff_density_max 0.391
_refine_diff_density_min -0.403
_refine_ls_extinction_coef 0.031(4)
_refine_ls_extinction_method 'SHELXL-2014/7 (Sheldrick 2014'
_refine_ls_goodness_of_fit_ref 1.122
_refine_ls_hydrogen_treatment mixed
_refine_ls_matrix_type full
_refine_ls_number_parameters 165
_refine_ls_number_reflns 2523
_refine_ls_number_restraints 0
_refine_ls_restrained_S_all 1.122
_refine_ls_R_factor_all 0.0791
_refine_ls_R_factor_gt 0.0729
_refine_ls_shift/su_max 0.000
_refine_ls_shift/su_mean 0.000
_refine_ls_structure_factor_coef Fsqd
_refine_ls_weighting_details 'w=1/[\s^2^(Fo^2^)+(0.1377P)^2^+0.3989P] where P=(Fo^2^+2Fc^2^)/3'
_refine_ls_weighting_scheme calc
_refine_ls_wR_factor_gt 0.1931
_refine_ls_wR_factor_ref 0.2031
_reflns_number_gt 2197
_reflns_number_total 2523
_reflns_threshold_expression 'I > 2\s(I)'
_cod_data_source_file cs0c03423_si_002.cif
_cod_data_source_block glo9770
_cod_depositor_comments 'Adding full bibliography for 4518051--4518054.cif.'
_cod_database_code 4518054

loop_
_space_group_symop_operation_xyz
'x, y, z'
'-x, y+1/2, -z+1/2'
'-x, -y, -z'
'x, -y-1/2, z-1/2'

loop_
_atom_site_type_symbol
_atom_site_label
_atom_site_fract_x
_atom_site_fract_y
_atom_site_fract_z
_atom_site_U_iso_or_equiv
_atom_site_adp_type
_atom_site_calc_flag
_atom_site_refinement_flags_adp
_atom_site_refinement_flags_occupancy
_atom_site_refinement_flags_posn
_atom_site_occupancy
_atom_site_disorder_assembly
_atom_site_disorder_group
O O1 1.01728(14) 0.69606(7) 0.17553(17) 0.0218(4) Uani d . . . 1 . .
H H1 1.048(3) 0.7344(16) 0.239(4) 0.040(7) Uiso d . . . 1 . .
O O2 0.11186(14) 0.69293(7) 0.85953(17) 0.0200(4) Uani d . . . 1 . .
H H2 0.072(4) 0.6915(18) 0.965(5) 0.054(9) Uiso d . . . 1 . .
C C1 0.68135(18) 0.57888(8) 0.7150(2) 0.0147(5) Uani d . . . 1 . .
C C2 0.76228(19) 0.58465(10) 0.8877(2) 0.0191(5) Uani d . . . 1 . .
H H2A 0.7054 0.5617 0.973 0.029 Uiso calc U . R 1 . .
H H2B 0.7741 0.6327 0.9177 0.029 Uiso calc U . R 1 . .
H H2C 0.8587 0.5633 0.8824 0.029 Uiso calc U . R 1 . .
C C3 0.67630(19) 0.50342(9) 0.6642(2) 0.0200(5) Uani d . . . 1 . .
H H3A 0.7762 0.4856 0.6612 0.03 Uiso calc U . R 1 . .
H H3B 0.6282 0.4989 0.5527 0.03 Uiso calc U . R 1 . .
H H3C 0.6213 0.4777 0.7465 0.03 Uiso calc U . R 1 . .
C C11 0.76958(17) 0.62043(9) 0.5853(2) 0.0139(5) Uani d . . . 1 . .
H H11 0.7885 0.6661 0.6366 0.017 Uiso calc U . R 1 . .
C C12 0.91999(18) 0.58940(9) 0.5513(2) 0.0168(5) Uani d . . . 1 . .
H H12A 0.9729 0.5803 0.6597 0.02 Uiso calc U . R 1 . .
H H12B 0.9061 0.5455 0.4919 0.02 Uiso calc U . R 1 . .
C C13 1.01196(18) 0.63675(9) 0.4449(2) 0.0174(5) Uani d . . . 1 . .
H H13A 1.0296 0.68 0.5059 0.021 Uiso calc U . R 1 . .
H H13B 1.1079 0.6154 0.4258 0.021 Uiso calc U . R 1 . .
C C14 0.93408(19) 0.65112(9) 0.2768(2) 0.0167(5) Uani d . . . 1 . .
H H14 0.9224 0.6071 0.2152 0.02 Uiso calc U . R 1 . .
C C15 0.78175(19) 0.67989(9) 0.3037(2) 0.0175(5) Uani d . . . 1 . .
H H15A 0.7301 0.6861 0.1932 0.021 Uiso calc U . R 1 . .
H H15B 0.791 0.725 0.3581 0.021 Uiso calc U . R 1 . .
C C16 0.69108(18) 0.63299(9) 0.4134(2) 0.0163(5) Uani d . . . 1 . .
H H16A 0.6749 0.5891 0.355 0.02 Uiso calc U . R 1 . .
H H16B 0.5944 0.6539 0.4308 0.02 Uiso calc U . R 1 . .
C C21 0.52175(18) 0.60666(8) 0.7251(2) 0.0137(5) Uani d . . . 1 . .
H H21 0.4736 0.5995 0.6116 0.016 Uiso calc U . R 1 . .
C C22 0.42800(19) 0.56877(9) 0.8516(2) 0.0181(5) Uani d . . . 1 . .
H H22A 0.4306 0.5194 0.8276 0.022 Uiso calc U . R 1 . .
H H22B 0.4697 0.576 0.9669 0.022 Uiso calc U . R 1 . .
C C23 0.26917(18) 0.59346(9) 0.8423(2) 0.0180(5) Uani d . . . 1 . .
H H23A 0.2254 0.5836 0.7292 0.022 Uiso calc U . R 1 . .
H H23B 0.2122 0.5686 0.9261 0.022 Uiso calc U . R 1 . .
C C24 0.26069(18) 0.66923(9) 0.8766(2) 0.0172(5) Uani d . . . 1 . .
H H24 0.2984 0.6782 0.9941 0.021 Uiso calc U . R 1 . .
C C25 0.35322(19) 0.70842(9) 0.7556(2) 0.0177(5) Uani d . . . 1 . .
H H25A 0.3514 0.7573 0.7847 0.021 Uiso calc U . R 1 . .
H H25B 0.3113 0.7032 0.6398 0.021 Uiso calc U . R 1 . .
C C26 0.51215(19) 0.68303(9) 0.7622(2) 0.0166(5) Uani d . . . 1 . .
H H26A 0.5686 0.7084 0.6788 0.02 Uiso calc U . R 1 . .
H H26B 0.5568 0.6923 0.8751 0.02 Uiso calc U . R 1 . .

loop_
_atom_site_aniso_label
_atom_site_aniso_U_11
_atom_site_aniso_U_22
_atom_site_aniso_U_33
_atom_site_aniso_U_12
_atom_site_aniso_U_13
_atom_site_aniso_U_23
O1 0.0238(7) 0.0253(8) 0.0170(7) -0.0043(5) 0.0092(5) -0.0008(5)
O2 0.0146(7) 0.0267(8) 0.0190(8) 0.0066(5) 0.0050(5) 0.0020(5)
C1 0.0125(9) 0.0137(9) 0.0178(10) 0.0004(6) 0.0000(7) 0.0010(6)
C2 0.0151(9) 0.0242(10) 0.0180(10) 0.0002(6) -0.0011(7) 0.0031(7)
C3 0.0174(9) 0.0144(9) 0.0283(11) 0.0010(6) 0.0028(7) 0.0002(7)
C11 0.0111(9) 0.0157(8) 0.0149(9) 0.0012(6) 0.0004(6) 0.0004(6)
C12 0.0125(9) 0.0192(9) 0.0186(10) 0.0023(6) 0.0006(7) 0.0013(7)
C13 0.0111(8) 0.0222(9) 0.0190(10) 0.0019(6) 0.0034(7) -0.0015(7)
C14 0.0158(9) 0.0196(9) 0.0151(9) -0.0003(6) 0.0056(7) -0.0009(7)
C15 0.0162(9) 0.0213(9) 0.0153(10) 0.0028(6) 0.0035(7) 0.0018(7)
C16 0.0138(8) 0.0201(9) 0.0150(9) 0.0017(6) 0.0006(7) 0.0008(7)
C21 0.0118(9) 0.0145(9) 0.0149(9) -0.0012(6) 0.0005(6) 0.0003(6)
C22 0.0143(9) 0.0174(9) 0.0229(10) -0.0004(6) 0.0039(7) 0.0064(7)
C23 0.0131(9) 0.0183(9) 0.0230(10) -0.0001(6) 0.0046(7) 0.0049(7)
C24 0.0130(9) 0.0224(10) 0.0164(9) 0.0028(6) 0.0031(7) 0.0010(7)
C25 0.0164(9) 0.0149(9) 0.0221(10) 0.0011(6) 0.0043(7) 0.0015(7)
C26 0.0157(9) 0.0142(9) 0.0201(10) 0.0003(6) 0.0028(7) -0.0006(6)

loop_
_atom_type_symbol
_atom_type_description
_atom_type_scat_dispersion_real
_atom_type_scat_dispersion_imag
_atom_type_scat_source
C C 0.0181 0.0091 'International Tables Vol C Tables 4.2.6.8 and 6.1.1.4'
H H 0.0000 0.0000 'International Tables Vol C Tables 4.2.6.8 and 6.1.1.4'
O O 0.0492 0.0322 'International Tables Vol C Tables 4.2.6.8 and 6.1.1.4'

loop_
_geom_angle_atom_site_label_1
_geom_angle_atom_site_label_2
_geom_angle_atom_site_label_3
_geom_angle_site_symmetry_1
_geom_angle_site_symmetry_3
_geom_angle
_geom_angle_publ_flag
C14 O1 H1 . . 110.4(19) ?
C24 O2 H2 . . 108.(2) ?
C3 C1 C2 . . 108.28(14) ?
C3 C1 C21 . . 109.37(13) ?
C2 C1 C21 . . 110.32(14) ?
C3 C1 C11 . . 110.04(14) ?
C2 C1 C11 . . 107.89(13) ?
C21 C1 C11 . . 110.90(13) ?
C1 C2 H2A . . 109.5 ?
C1 C2 H2B . . 109.5 ?
H2A C2 H2B . . 109.5 ?
C1 C2 H2C . . 109.5 ?
H2A C2 H2C . . 109.5 ?
H2B C2 H2C . . 109.5 ?
C1 C3 H3A . . 109.5 ?
C1 C3 H3B . . 109.5 ?
H3A C3 H3B . . 109.5 ?
C1 C3 H3C . . 109.5 ?
H3A C3 H3C . . 109.5 ?
H3B C3 H3C . . 109.5 ?
C12 C11 C16 . . 107.36(14) ?
C12 C11 C1 . . 113.28(13) ?
C16 C11 C1 . . 115.74(14) ?
C12 C11 H11 . . 106.6 ?
C16 C11 H11 . . 106.6 ?
C1 C11 H11 . . 106.6 ?
C13 C12 C11 . . 111.65(14) ?
C13 C12 H12A . . 109.3 ?
C11 C12 H12A . . 109.3 ?
C13 C12 H12B . . 109.3 ?
C11 C12 H12B . . 109.3 ?
H12A C12 H12B . . 108.0 ?
C14 C13 C12 . . 110.51(14) ?
C14 C13 H13A . . 109.5 ?
C12 C13 H13A . . 109.5 ?
C14 C13 H13B . . 109.5 ?
C12 C13 H13B . . 109.5 ?
H13A C13 H13B . . 108.1 ?
O1 C14 C13 . . 111.60(14) ?
O1 C14 C15 . . 110.85(14) ?
C13 C14 C15 . . 110.32(14) ?
O1 C14 H14 . . 108.0 ?
C13 C14 H14 . . 108.0 ?
C15 C14 H14 . . 108.0 ?
C14 C15 C16 . . 111.82(14) ?
C14 C15 H15A . . 109.3 ?
C16 C15 H15A . . 109.3 ?
C14 C15 H15B . . 109.3 ?
C16 C15 H15B . . 109.3 ?
H15A C15 H15B . . 107.9 ?
C15 C16 C11 . . 110.93(14) ?
C15 C16 H16A . . 109.5 ?
C11 C16 H16A . . 109.5 ?
C15 C16 H16B . . 109.5 ?
C11 C16 H16B . . 109.5 ?
H16A C16 H16B . . 108.0 ?
C26 C21 C22 . . 108.15(14) ?
C26 C21 C1 . . 114.35(13) ?
C22 C21 C1 . . 114.09(14) ?
C26 C21 H21 . . 106.6 ?
C22 C21 H21 . . 106.6 ?
C1 C21 H21 . . 106.6 ?
C23 C22 C21 . . 111.43(14) ?
C23 C22 H22A . . 109.3 ?
C21 C22 H22A . . 109.3 ?
C23 C22 H22B . . 109.3 ?
C21 C22 H22B . . 109.3 ?
H22A C22 H22B . . 108.0 ?
C24 C23 C22 . . 110.96(14) ?
C24 C23 H23A . . 109.4 ?
C22 C23 H23A . . 109.4 ?
C24 C23 H23B . . 109.4 ?
C22 C23 H23B . . 109.4 ?
H23A C23 H23B . . 108.0 ?
O2 C24 C25 . . 108.87(14) ?
O2 C24 C23 . . 110.82(14) ?
C25 C24 C23 . . 110.64(14) ?
O2 C24 H24 . . 108.8 ?
C25 C24 H24 . . 108.8 ?
C23 C24 H24 . . 108.8 ?
C24 C25 C26 . . 111.27(14) ?
C24 C25 H25A . . 109.4 ?
C26 C25 H25A . . 109.4 ?
C24 C25 H25B . . 109.4 ?
C26 C25 H25B . . 109.4 ?
H25A C25 H25B . . 108.0 ?
C21 C26 C25 . . 111.88(14) ?
C21 C26 H26A . . 109.2 ?
C25 C26 H26A . . 109.2 ?
C21 C26 H26B . . 109.2 ?
C25 C26 H26B . . 109.2 ?
H26A C26 H26B . . 107.9 ?

loop_
_geom_bond_atom_site_label_1
_geom_bond_atom_site_label_2
_geom_bond_site_symmetry_2
_geom_bond_distance
_geom_bond_publ_flag
O1 C14 . 1.434(2) ?
O1 H1 . 0.94(3) ?
O2 C24 . 1.441(2) ?
O2 H2 . 0.93(4) ?
C1 C3 . 1.539(2) ?
C1 C2 . 1.541(2) ?
C1 C21 . 1.564(2) ?
C1 C11 . 1.564(2) ?
C2 H2A . 0.98 ?
C2 H2B . 0.98 ?
C2 H2C . 0.98 ?
C3 H3A . 0.98 ?
C3 H3B . 0.98 ?
C3 H3C . 0.98 ?
C11 C12 . 1.538(2) ?
C11 C16 . 1.540(2) ?
C11 H11 . 1.0 ?
C12 C13 . 1.531(2) ?
C12 H12A . 0.99 ?
C12 H12B . 0.99 ?
C13 C14 . 1.518(3) ?
C13 H13A . 0.99 ?
C13 H13B . 0.99 ?
C14 C15 . 1.526(2) ?
C14 H14 . 1.0 ?
C15 C16 . 1.535(2) ?
C15 H15A . 0.99 ?
C15 H15B . 0.99 ?
C16 H16A . 0.99 ?
C16 H16B . 0.99 ?
C21 C26 . 1.535(2) ?
C21 C22 . 1.539(2) ?
C21 H21 . 1.0 ?
C22 C23 . 1.531(2) ?
C22 H22A . 0.99 ?
C22 H22B . 0.99 ?
C23 C24 . 1.518(3) ?
C23 H23A . 0.99 ?
C23 H23B . 0.99 ?
C24 C25 . 1.515(2) ?
C24 H24 . 1.0 ?
C25 C26 . 1.536(2) ?
C25 H25A . 0.99 ?
C25 H25B . 0.99 ?
C26 H26A . 0.99 ?
C26 H26B . 0.99 ?

loop_
_geom_hbond_atom_site_label_D
_geom_hbond_atom_site_label_H
_geom_hbond_atom_site_label_A
_geom_hbond_site_symmetry_A
_geom_hbond_distance_DH
_geom_hbond_distance_HA
_geom_hbond_distance_DA
_geom_hbond_angle_DHA
_geom_hbond_publ_flag
O1 H1 O2 4_675 0.94(3) 1.81(3) 2.7511(19) 179.(3) ?
O2 H2 O1 1_456 0.93(4) 1.77(4) 2.6888(19) 172.(3) ?

loop_
_geom_torsion_atom_site_label_1
_geom_torsion_atom_site_label_2
_geom_torsion_atom_site_label_3
_geom_torsion_atom_site_label_4
_geom_torsion_site_symmetry_1
_geom_torsion_site_symmetry_2
_geom_torsion_site_symmetry_3
_geom_torsion_site_symmetry_4
_geom_torsion
_geom_torsion_publ_flag
C3 C1 C11 C12 . . . . -50.75(18) ?
C2 C1 C11 C12 . . . . 67.19(18) ?
C21 C1 C11 C12 . . . . -171.89(13) ?
C3 C1 C11 C16 . . . . 73.87(18) ?
C2 C1 C11 C16 . . . . -168.19(14) ?
C21 C1 C11 C16 . . . . -47.27(19) ?
C16 C11 C12 C13 . . . . 59.48(19) ?
C1 C11 C12 C13 . . . . -171.49(14) ?
C11 C12 C13 C14 . . . . -59.47(19) ?
C12 C13 C14 O1 . . . . 179.29(13) ?
C12 C13 C14 C15 . . . . 55.59(19) ?
O1 C14 C15 C16 . . . . -179.39(14) ?
C13 C14 C15 C16 . . . . -55.3(2) ?
C14 C15 C16 C11 . . . . 57.46(19) ?
C12 C11 C16 C15 . . . . -57.91(18) ?
C1 C11 C16 C15 . . . . 174.47(13) ?
C3 C1 C21 C26 . . . . -175.74(15) ?
C2 C1 C21 C26 . . . . 65.26(19) ?
C11 C1 C21 C26 . . . . -54.21(19) ?
C3 C1 C21 C22 . . . . 59.02(19) ?
C2 C1 C21 C22 . . . . -59.98(19) ?
C11 C1 C21 C22 . . . . -179.45(14) ?
C26 C21 C22 C23 . . . . 57.43(19) ?
C1 C21 C22 C23 . . . . -174.12(14) ?
C21 C22 C23 C24 . . . . -58.4(2) ?
C22 C23 C24 O2 . . . . 177.16(14) ?
C22 C23 C24 C25 . . . . 56.3(2) ?
O2 C24 C25 C26 . . . . -177.37(14) ?
C23 C24 C25 C26 . . . . -55.4(2) ?
C22 C21 C26 C25 . . . . -56.57(19) ?
C1 C21 C26 C25 . . . . 175.12(14) ?
C24 C25 C26 C21 . . . . 56.7(2) ?
